data_1575427
loop_
_publ_author_name
'Dhara, Barun'
'Bulgarevich, Kirill'
'Takimiya, Kazuo'

_publ_section_title
;
 Radical cation salts of
 dinaphtho[2,3-b:2&#x2032;,3&#x2032;-f]thieno[3,2-b]thiophene:
 characteristic crystal structures and properties
;
_journal_issue 38
_journal_name_full CrystEngComm
_journal_page_first 6333
_journal_page_last 6340
_journal_paper_doi 10.1039/D5CE00680E
_journal_volume 27
_journal_year 2025
_chemical_formula_moiety '3(F6 Sb), F3.283 Sb0.412, 5(C22 H12 S2), 2(C6 H5 Cl), F2.717 Sb0.588'
_chemical_formula_sum 'C122 H70 Cl2 F24 S10 Sb4'
_chemical_formula_weight 2870.28
_space_group_crystal_system triclinic
_space_group_IT_number 2
_space_group_name_Hall '-P 1'
_space_group_name_H-M_alt 'P -1'
_atom_sites_solution_hydrogens geom
_atom_sites_solution_primary dual
_audit_creation_date 2025-02-17
_audit_creation_method
;
Olex2 1.5-ac7-012
(compiled 2024.11.06 svn.r97f918c9 for Rigaku Oxford Diffraction, GUI svn.r7082)
;
_audit_update_record
;
2025-07-06 deposited with the CCDC.	2025-08-13 downloaded from the CCDC.
;
_cell_angle_alpha 88.9760(10)
_cell_angle_beta 72.8890(10)
_cell_angle_gamma 84.4640(10)
_cell_formula_units_Z 2
_cell_length_a 14.8806(2)
_cell_length_b 17.37740(10)
_cell_length_c 21.5631(2)
_cell_measurement_reflns_used 56737
_cell_measurement_temperature 200
_cell_measurement_theta_max 77.3840
_cell_measurement_theta_min 3.0870
_cell_volume 5303.93(10)
_computing_cell_refinement 'CrysAlisPro 1.171.43.121a (Rigaku OD, 2024)'
_computing_data_collection 'CrysAlisPro 1.171.43.121a (Rigaku OD, 2024)'
_computing_data_reduction 'CrysAlisPro 1.171.43.121a (Rigaku OD, 2024)'
_computing_molecular_graphics 'Olex2 1.5-ac7-012 (Dolomanov et al., 2009)'
_computing_publication_material 'Olex2 1.5-ac7-012 (Dolomanov et al., 2009)'
_computing_structure_refinement 'SHELXL 2018/3 (Sheldrick, 2015)'
_computing_structure_solution 'SHELXT  (Sheldrick, 2015)'
_diffrn_ambient_temperature 200
_diffrn_detector 'Hybrid Pixel Array Detector'
_diffrn_detector_area_resol_mean 10.0000
_diffrn_detector_type HyPix
_diffrn_measured_fraction_theta_full 0.999
_diffrn_measured_fraction_theta_max 0.968
_diffrn_measurement_details
;
List of Runs (angles in degrees, time in seconds):

  # Type    Start    End  Width  t~exp~   \w     \q     \k     \f   Frames
#--------------------------------------------------------------------------
  1  \w   -120.00 -36.00   0.50    1.00    --  -47.91 -53.00-133.00  168
  2  \w    -59.00  24.00   0.50    1.00    --  -47.91  53.00  11.00  166
  3  \w    -23.00  59.00   0.50    1.00    --   47.91 -53.00-133.00  164
  4  \w     37.00 120.00   0.50    1.00    --   47.91  53.00  11.00  166
  5  \w   -169.00 -85.00   0.50    3.00    --  -97.00 -53.00-133.00  168
  6  \w    -62.00 -25.00   0.50    3.00    --  -97.00  53.00  11.00   74
  7  \w     93.00 175.00   0.50    3.00    --  104.77  53.00  11.00  164
  8  \w   -119.00 -40.00   0.50    1.00    --  -47.91 -39.00 -89.01  158
  9  \w    -91.00 -23.00   0.50    1.00    --  -47.91 125.00   0.00  136
 10  \w    -24.00  27.00   0.50    1.00    --   47.91 -19.00   0.00  102
 11  \w    -24.00  27.00   0.50    1.00    --   47.91 -19.00 120.00  102
 12  \w   -166.00 -82.00   0.50    3.00    --  -97.00-125.00-150.00  168
 13  \w   -111.00 -28.00   0.50    3.00    --  -97.00 125.00 120.00  166
 14  \w   -167.00 -91.00   0.50    3.00    --  -97.00 -99.00 -30.00  152
 15  \w    -68.00 -25.00   0.50    3.00    --  -97.00  57.00-150.00   86
 16  \w   -104.00 -25.00   0.50    3.00    --  -97.00  77.00 -90.00  158
 17  \w   -167.00 -91.00   0.50    3.00    --  -97.00 -99.00 -30.00  152
 18  \w   -167.00 -91.00   0.50    3.00    --  -97.00 -99.00 -90.00  152
 19  \w   -167.00 -91.00   0.50    3.00    --  -97.00 -99.00   0.00  152
 20  \w     97.00 175.00   0.50    3.00    --  104.77  19.00  90.00  156
 21  \w     35.00 106.00   0.50    3.00    --  104.77 -99.00 -30.00  142
 22  \w     35.00 106.00   0.50    3.00    --  104.77 -99.00-150.00  142
 23  \w     35.00 106.00   0.50    3.00    --  104.77 -99.00-180.00  142
 24  \w     97.00 175.00   0.50    3.00    --  104.77  37.00 -60.00  156
 25  \w     33.00  63.00   0.50    3.00    --  104.77 -57.00 -30.00   60
 26  \w     33.00  63.00   0.50    3.00    --  104.77 -57.00-150.00   60
 27  \w     97.00 175.00   0.50    3.00    --  104.77  37.00  60.00  156
 28  \w     35.00 106.00   0.50    3.00    --  104.77 -99.00 120.00  142
 29  \w     35.00 106.00   0.50    3.00    --  104.77 -99.00 150.00  142
 30  \w     36.00 111.00   0.50    3.00    --  104.77-125.00 120.00  150
 31  \w     36.00 111.00   0.50    3.00    --  104.77-125.00 -60.00  150
 32  \w     35.00 106.00   0.50    3.00    --  104.77 -99.00 120.00  142
 33  \w     36.00 111.00   0.50    3.00    --  104.77-125.00  60.00  150
 34  \w     33.00 100.00   0.50    3.00    --  104.77 -77.00 -30.00  134
 35  \w     35.00 107.00   0.50    3.00    --  104.77-102.00  67.95  144
 36  \w     36.00 111.00   0.50    3.00    --  104.77-125.00 -30.00  150
 37  \w     33.00  63.00   0.50    3.00    --  104.77 -57.00  30.00   60
 38  \w   -120.00 -27.00   0.50    1.00    --  -47.91 -77.00  30.00  186
 39  \w   -120.00 -35.00   0.50    1.00    --  -47.91 -57.00  60.00  170
 40  \w   -120.00 -35.00   0.50    1.00    --  -47.91 -57.00-180.00  170
 41  \w   -120.00 -27.00   0.50    1.00    --  -47.91 -77.00 150.00  186
 42  \w     27.00 120.00   0.50    1.00    --   47.91  77.00 150.00  186
 43  \w     27.00 120.00   0.50    1.00    --   47.91  77.00 -60.00  186
 44  \w     27.00 120.00   0.50    1.00    --   47.91  77.00-120.00  186
 45  \w   -169.00-127.00   0.50    3.00    --  -97.00 -77.00  90.00   84
 46  \w   -169.00 -76.00   0.50    3.00    --  -97.00 -77.00 150.00  186
 47  \w   -169.00 -76.00   0.50    3.00    --  -97.00 -77.00  60.00  186
 48  \w   -169.00 -76.00   0.50    3.00    --  -97.00 -77.00-150.00  186
 49  \w   -169.00 -76.00   0.50    3.00    --  -97.00 -77.00 120.00  186
 50  \w   -169.00 -80.00   0.50    3.00    --  -97.00 -67.00   5.64  178
 51  \w   -169.00 -81.00   0.50    3.00    --  -97.00 -65.00 -27.41  176
 52  \w   -169.00 -82.00   0.50    3.00    --  -97.00 -62.00 -88.55  174
 53  \w   -169.00 -81.00   0.50    3.00    --  -97.00 -65.00 -56.93  176
 54  \w   -169.00 -82.00   0.50    3.00    --  -97.00 -63.00 167.60  174
;
_diffrn_measurement_device 'four-circle diffractometer'
_diffrn_measurement_device_type 'ROD, Synergy Custom DW system, HyPix'
_diffrn_measurement_method '\w scans'
_diffrn_orient_matrix_type 'CrysAlisPro convention (1999,Acta A55,543-557)'
_diffrn_orient_matrix_UB_11 -0.0766898000
_diffrn_orient_matrix_UB_12 0.0471662000
_diffrn_orient_matrix_UB_13 -0.0234293000
_diffrn_orient_matrix_UB_21 -0.0750267000
_diffrn_orient_matrix_UB_22 -0.0496927000
_diffrn_orient_matrix_UB_23 0.0419149000
_diffrn_orient_matrix_UB_31 -0.0182061000
_diffrn_orient_matrix_UB_32 0.0569223000
_diffrn_orient_matrix_UB_33 0.0572970000
_diffrn_radiation_monochromator mirror
_diffrn_radiation_probe x-ray
_diffrn_radiation_type 'Cu K\a'
_diffrn_radiation_wavelength 1.54184
_diffrn_reflns_av_R_equivalents 0.0683
_diffrn_reflns_av_unetI/netI 0.0324
_diffrn_reflns_Laue_measured_fraction_full 0.999
_diffrn_reflns_Laue_measured_fraction_max 0.968
_diffrn_reflns_limit_h_max 18
_diffrn_reflns_limit_h_min -18
_diffrn_reflns_limit_k_max 21
_diffrn_reflns_limit_k_min -21
_diffrn_reflns_limit_l_max 27
_diffrn_reflns_limit_l_min -26
_diffrn_reflns_number 160329
_diffrn_reflns_point_group_measured_fraction_full 0.999
_diffrn_reflns_point_group_measured_fraction_max 0.968
_diffrn_reflns_theta_full 67.684
_diffrn_reflns_theta_max 77.588
_diffrn_reflns_theta_min 2.144
_diffrn_source 'Rotating-anode X-ray tube'
_diffrn_source_type 'Rigaku (Cu) X-ray Source'
_exptl_absorpt_coefficient_mu 11.129
_exptl_absorpt_correction_T_max 1.00000
_exptl_absorpt_correction_T_min 0.19937
_exptl_absorpt_correction_type multi-scan
_exptl_absorpt_process_details
;
CrysAlisPro 1.171.43.121a (Rigaku Oxford Diffraction, 2024)
Empirical absorption correction using spherical harmonics,
implemented in SCALE3 ABSPACK scaling algorithm.
;
_exptl_crystal_colour black
_exptl_crystal_colour_primary black
_exptl_crystal_density_diffrn 1.797
_exptl_crystal_description block
_exptl_crystal_F_000 2832
_refine_diff_density_max 3.261
_refine_diff_density_min -1.270
_refine_diff_density_rms 0.200
_refine_ls_extinction_method none
_refine_ls_goodness_of_fit_ref 1.095
_refine_ls_hydrogen_treatment constr
_refine_ls_matrix_type full
_refine_ls_number_parameters 1525
_refine_ls_number_reflns 21870
_refine_ls_number_restraints 30
_refine_ls_restrained_S_all 1.097
_refine_ls_R_factor_all 0.0921
_refine_ls_R_factor_gt 0.0845
_refine_ls_shift/su_max 0.004
_refine_ls_shift/su_mean 0.000
_refine_ls_structure_factor_coef Fsqd
_refine_ls_weighting_details 'w=1/[\s^2^(Fo^2^)+(0.1134P)^2^+30.2047P] where P=(Fo^2^+2Fc^2^)/3'
_refine_ls_weighting_scheme calc
_refine_ls_wR_factor_gt 0.2311
_refine_ls_wR_factor_ref 0.2369
_reflns_Friedel_coverage 0.000
_reflns_number_gt 19147
_reflns_number_total 21870
_reflns_threshold_expression 'I > 2\s(I)'
_cod_data_source_file d5ce00680e2.cif
_cod_data_source_block dntt_sbf6_200k
_cod_depositor_comments 'Adding full bibliography for 1575411--1575428.cif.'
_cod_database_code 1575427
_shelx_shelxl_version_number 2018/3
_chemical_oxdiff_formula 'C244  H140  Cl4  F48  S20  Sb8  '
_shelx_space_group_comment
;
The symmetry employed for this shelxl refinement is uniquely defined
by the following loop, which should always be used as a source of
symmetry information in preference to the above space-group names.
They are only intended as comments.
;
_olex2_refinement_description
;
1. Fixed Uiso
 At 1.2 times of:
  All C(H) groups
2. Restrained distances
 Sb23-F24 \\sim Sb23-F24A
 with sigma of 0.02
 Sb23-F2 \\sim Sb23-F2A
 with sigma of 0.02
 Sb23-F16 \\sim Sb23-F16A
 with sigma of 0.02
 Sb23-F9 \\sim Sb23-F9A
 with sigma of 0.02
 Sb23-F18 \\sim Sb23-F18A
 with sigma of 0.02
 Sb23-F1 \\sim Sb23-F1A
 with sigma of 0.02
 Sb23-F16A \\sim Sb23-F18 \\sim Sb23-F18A \\sim Sb23-F24 \\sim Sb23-F9A \\sim
Sb23-F9 \\sim Sb23-F2 ~
 Sb23-F24A \\sim Sb23-F1 \\sim Sb23-F16 \\sim Sb23-F1A \\sim Sb23-F2A
 with sigma of 0.02
 Sb23-F24 \\sim Sb-F24
 with sigma of 0.02
 Sb23-F2 \\sim Sb-F2
 with sigma of 0.02
 Sb23-F16 \\sim Sb-F16
 with sigma of 0.02
 Sb23-F9 \\sim Sb-F9
 with sigma of 0.02
 Sb23-F18 \\sim Sb-F18
 with sigma of 0.02
 Sb23-F1 \\sim Sb-F1
 with sigma of 0.02
 Sb23-F24A \\sim Sb-F24A
 with sigma of 0.02
 Sb23-F2A \\sim Sb-F2A
 with sigma of 0.02
 Sb23-F9A \\sim Sb-F9A
 with sigma of 0.02
 Sb23-F16A \\sim Sb-F16A
 with sigma of 0.02
 Sb23-F18A \\sim Sb-F18A
 with sigma of 0.02
 Sb23-F1A \\sim Sb-F1A
 with sigma of 0.02
 Sb-F18A \\sim Sb-F1A \\sim Sb-F2A \\sim Sb-F16A \\sim Sb-F24A \\sim Sb-F9A
 with sigma of 0.02
3. Others
 Sof(F24A)=Sof(F2A)=Sof(F9A)=Sof(F16A)=1-FVAR(1)
 Sof(F24)=Sof(F2)=Sof(F16)=Sof(F9)=FVAR(1)
 Sof(F18A)=Sof(F1A)=1-FVAR(2)
 Sof(F18)=Sof(F1)=FVAR(2)
 Sof(Sb)=1-FVAR(3)
 Sof(Sb23)=FVAR(3)
4.a Aromatic/amide H refined with riding coordinates:
 C105(H105), C46(H46), C26(H26), C70(H70), C33(H33), C39(H39), C76(H76),
 C98(H98), C94(H94), C111(H111), C28(H28), C63(H63), C103(H103), C92(H92),
 C87(H87), C83(H83), C132(H132), C68(H68), C44(H44), C52(H52), C41(H41),
 C100(H100), C125(H125), C57(H57), C59(H59), C113(H113), C65(H65), C29(H29),
 C31(H31), C89(H89), C78(H78), C118(H118), C30(H30), C139(H139), C154(H154),
 C55(H55), C127(H127), C91(H91), C130(H130), C102(H102), C43(H43), C136(H136),
 C90(H90), C42(H42), C138(H138), C54(H54), C67(H67), C143(H143), C66(H66),
 C81(H81), C116(H116), C140(H140), C101(H101), C141(H141), C129(H129),
 C115(H115), C56(H56), C114(H114), C128(H128), C80(H80), C79(H79), C158(H158),
 C156(H156), C151(H151), C157(H157), C147(H147), C150(H150), C155(H155),
 C149(H149), C148(H148)
;
_olex2_submission_special_instructions 'No special instructions were received'
_oxdiff_exptl_absorpt_empirical_details
;
Empirical correction (ABSPACK) includes:
- Absorption correction using spherical harmonics
- Frame scaling
;
_oxdiff_exptl_absorpt_empirical_full_max 3.176
_oxdiff_exptl_absorpt_empirical_full_min 0.553

loop_
_space_group_symop_operation_xyz
'x, y, z'
'-x, -y, -z'

loop_
_atom_site_label
_atom_site_type_symbol
_atom_site_fract_x
_atom_site_fract_y
_atom_site_fract_z
_atom_site_U_iso_or_equiv
_atom_site_adp_type
_atom_site_occupancy
_atom_site_site_symmetry_order
_atom_site_calc_flag
_atom_site_refinement_flags_posn
_atom_site_refinement_flags_adp
_atom_site_refinement_flags_occupancy
_atom_site_disorder_assembly
_atom_site_disorder_group
Sb1 Sb 0.24743(3) 0.38016(3) 0.92470(2) 0.04762(15) Uani 1 1 d . . . . .
Sb9 Sb 0.27490(4) 0.86567(3) 0.42037(2) 0.05124(16) Uani 1 1 d . . . . .
Sb21 Sb 0.22173(4) 0.51878(4) 0.43256(3) 0.06105(18) Uani 1 1 d . . . . .
Sb23 Sb -0.1945(5) 0.9536(3) 1.0581(3) 0.0569(13) Uani 0.41(4) 1 d D . P A 1
S37 S 0.02001(11) 0.32410(9) 0.83696(7) 0.0363(3) Uani 1 1 d . . . . .
S61 S 0.00072(12) 0.57424(9) 0.66274(8) 0.0389(3) Uani 1 1 d . . . . .
S85 S -0.06855(12) 1.12396(9) 0.86251(8) 0.0387(3) Uani 1 1 d . . . . .
S48 S 0.04635(12) 0.37991(9) 0.64345(7) 0.0367(3) Uani 1 1 d . . . . .
S72 S -0.04282(12) 0.52439(9) 0.85877(8) 0.0384(3) Uani 1 1 d . . . . .
S96 S -0.04804(11) 1.17788(9) 0.66919(8) 0.0373(3) Uani 1 1 d . . . . .
S109 S 0.01948(13) 0.97955(10) 0.64371(8) 0.0403(4) Uani 1 1 d . . . . .
S120 S -0.02807(13) 0.92963(9) 0.84001(8) 0.0400(4) Uani 1 1 d . . . . .
S134 S 0.08578(13) 0.77265(10) 0.63720(8) 0.0421(4) Uani 1 1 d . . . . .
S145 S 0.04096(13) 0.72830(10) 0.83561(8) 0.0442(4) Uani 1 1 d . . . . .
Cl15 Cl -0.2928(2) 0.8637(2) 0.60080(18) 0.1054(10) Uani 1 1 d . . . . .
Cl1 Cl 0.3299(2) 0.7587(3) 0.9049(2) 0.1410(18) Uani 1 1 d . . . . .
F13 F 0.1885(4) 0.8587(4) 0.5028(2) 0.0712(15) Uani 1 1 d . . . . .
F11 F 0.3678(4) 0.8093(4) 0.4501(3) 0.0757(16) Uani 1 1 d . . . . .
F10 F 0.1814(4) 0.9250(4) 0.3928(3) 0.090(2) Uani 1 1 d . . . . .
F15 F 0.3619(4) 0.8752(5) 0.3384(3) 0.102(3) Uani 1 1 d . . . . .
C27 C -0.2645(5) 0.3457(3) 0.8653(4) 0.0393(14) Uani 1 1 d . . . . .
C34 C -0.0963(5) 0.3586(3) 0.7658(3) 0.0365(14) Uani 1 1 d . . . . .
F12 F 0.3108(6) 0.9570(4) 0.4479(4) 0.101(2) Uani 1 1 d . . . . .
C95 C 0.0710(4) 1.1447(3) 0.7387(3) 0.0342(13) Uani 1 1 d . . . . .
C47 C 0.1606(4) 0.3441(3) 0.7157(3) 0.0347(13) Uani 1 1 d . . . . .
C93 C 0.2423(5) 1.1374(4) 0.7008(4) 0.0382(14) Uani 1 1 d . . . . .
C51 C 0.1079(5) 0.5424(3) 0.7405(3) 0.0361(13) Uani 1 1 d . . . . .
C71 C -0.1490(5) 0.5564(3) 0.7804(3) 0.0365(14) Uani 1 1 d . . . . .
C35 C -0.0012(5) 0.3614(3) 0.7240(3) 0.0351(13) Uani 1 1 d . . . . .
F22 F 0.3153(5) 0.5383(5) 0.3561(3) 0.108(3) Uani 1 1 d . . . . .
C119 C -0.1331(5) 0.9629(4) 0.7611(3) 0.0397(14) Uani 1 1 d . . . . .
C53 C 0.2777(5) 0.5321(4) 0.7117(4) 0.0430(16) Uani 1 1 d . . . . .
C69 C -0.3207(5) 0.5660(4) 0.8094(3) 0.0376(14) Uani 1 1 d . . . . .
C75 C -0.1867(5) 1.1583(4) 0.7924(3) 0.0373(14) Uani 1 1 d . . . . .
C106 C 0.1229(5) 0.9462(3) 0.7228(3) 0.0391(14) Uani 1 1 d . . . . .
C45 C 0.3322(5) 0.3339(4) 0.6814(3) 0.0393(14) Uani 1 1 d . . . . .
C40 C 0.3306(5) 0.3557(3) 0.6179(3) 0.0387(14) Uani 1 1 d . . . . .
C32 C -0.2673(5) 0.3661(3) 0.8020(3) 0.0365(14) Uani 1 1 d . . . . .
C36 C 0.0665(5) 0.3430(3) 0.7568(3) 0.0349(13) Uani 1 1 d . . . . .
F5 F 0.1580(4) 0.3928(6) 1.0051(3) 0.119(3) Uani 1 1 d . . . . .
C84 C -0.1848(5) 1.1399(4) 0.8569(3) 0.0395(14) Uani 1 1 d . . . . .
C104 C 0.2939(5) 0.9344(4) 0.6958(4) 0.0427(15) Uani 1 1 d . . . . .
C124 C 0.1913(5) 0.7429(4) 0.7170(3) 0.0397(14) Uani 1 1 d . . . . .
C74 C -0.0925(5) 1.1591(3) 0.7501(3) 0.0354(13) Uani 1 1 d . . . . .
C49 C -0.0528(5) 0.5570(3) 0.7424(3) 0.0353(13) Uani 1 1 d . . . . .
C38 C 0.1620(5) 0.3644(3) 0.6510(3) 0.0364(14) Uani 1 1 d . . . . .
C105 C 0.2038(5) 0.9318(4) 0.7431(3) 0.0409(15) Uani 1 1 d . . . . .
H105 H 0.199154 0.920641 0.787209 0.049 Uiso 1 1 calc R U . . .
C46 C 0.2465(5) 0.3290(4) 0.7294(3) 0.0367(14) Uani 1 1 d . . . . .
H46 H 0.246601 0.315099 0.772169 0.044 Uiso 1 1 calc R U . . .
C26 C -0.1764(5) 0.3311(4) 0.8783(3) 0.0352(13) Uani 1 1 d . . . . .
H26 H -0.174010 0.316325 0.920488 0.042 Uiso 1 1 calc R U . . .
C135 C -0.0663(5) 0.7572(3) 0.7574(3) 0.0382(14) Uani 1 1 d . . . . .
C64 C -0.3243(5) 0.5491(4) 0.8746(4) 0.0397(14) Uani 1 1 d . . . . .
C25 C -0.0951(5) 0.3385(3) 0.8295(3) 0.0337(13) Uani 1 1 d . . . . .
C73 C -0.0238(5) 1.1420(3) 0.7812(3) 0.0344(13) Uani 1 1 d . . . . .
C117 C -0.3045(5) 0.9735(4) 0.7884(4) 0.0455(16) Uani 1 1 d . . . . .
C70 C -0.2303(5) 0.5689(4) 0.7618(3) 0.0390(14) Uani 1 1 d . . . . .
H70 H -0.226540 0.579455 0.717802 0.047 Uiso 1 1 calc R U . . .
C88 C 0.2365(5) 1.1572(4) 0.6374(4) 0.0410(15) Uani 1 1 d . . . . .
C33 C -0.1812(5) 0.3719(4) 0.7516(3) 0.0374(14) Uani 1 1 d . . . . .
H33 H -0.182221 0.384816 0.708766 0.045 Uiso 1 1 calc R U . . .
C39 C 0.2434(5) 0.3714(4) 0.6033(3) 0.0407(15) Uani 1 1 d . . . . .
H39 H 0.242394 0.386445 0.560899 0.049 Uiso 1 1 calc R U . . .
C137 C -0.2347(6) 0.7661(4) 0.7841(4) 0.0462(17) Uani 1 1 d . . . . .
C112 C -0.3090(5) 0.9544(4) 0.8535(4) 0.0432(16) Uani 1 1 d . . . . .
C76 C -0.2722(5) 1.1721(4) 0.7793(4) 0.0401(15) Uani 1 1 d . . . . .
H76 H -0.273543 1.184017 0.736419 0.048 Uiso 1 1 calc R U . . .
C108 C -0.0363(5) 0.9641(3) 0.7239(3) 0.0372(14) Uani 1 1 d . . . . .
F19 F 0.1314(6) 0.4949(6) 0.5090(4) 0.126(3) Uani 1 1 d . . . . .
C98 C 0.2159(5) 0.9683(4) 0.6121(4) 0.0422(15) Uani 1 1 d . . . . .
H98 H 0.219188 0.981351 0.568606 0.051 Uiso 1 1 calc R U . . .
C77 C -0.3580(5) 1.1685(4) 0.8296(4) 0.0411(15) Uani 1 1 d . . . . .
C60 C 0.1127(5) 0.5611(4) 0.6753(3) 0.0381(14) Uani 1 1 d . . . . .
C86 C 0.0684(5) 1.1641(3) 0.6755(3) 0.0352(13) Uani 1 1 d . . . . .
C123 C 0.0937(5) 0.7429(4) 0.7541(3) 0.0387(14) Uani 1 1 d . . . . .
C94 C 0.1576(5) 1.1316(3) 0.7513(3) 0.0373(14) Uani 1 1 d . . . . .
H94 H 0.159908 1.118678 0.793894 0.045 Uiso 1 1 calc R U . . .
C82 C -0.3534(5) 1.1505(4) 0.8937(4) 0.0453(17) Uani 1 1 d . . . . .
C58 C 0.2817(5) 0.5529(4) 0.6466(3) 0.0404(15) Uani 1 1 d . . . . .
C111 C -0.2243(5) 0.9385(4) 0.8719(4) 0.0420(15) Uani 1 1 d . . . . .
H111 H -0.227144 0.924375 0.915158 0.050 Uiso 1 1 calc R U . . .
C110 C -0.1396(5) 0.9440(4) 0.8264(3) 0.0391(14) Uani 1 1 d . . . . .
C28 C -0.3503(5) 0.3401(4) 0.9155(4) 0.0416(15) Uani 1 1 d . . . . .
H28 H -0.349144 0.326296 0.958136 0.050 Uiso 1 1 calc R U . . .
C63 C -0.2392(5) 0.5343(4) 0.8927(3) 0.0385(14) Uani 1 1 d . . . . .
H63 H -0.241238 0.521309 0.936079 0.046 Uiso 1 1 calc R U . . .
C153 C 0.2166(6) 0.7288(7) 0.9388(4) 0.064(2) Uani 1 1 d . . . . .
C103 C 0.3788(5) 0.9189(4) 0.7134(4) 0.0485(17) Uani 1 1 d . . . . .
H103 H 0.375878 0.906845 0.757075 0.058 Uiso 1 1 calc R U . . .
C92 C 0.3321(5) 1.1232(4) 0.7118(4) 0.0465(17) Uani 1 1 d . . . . .
H92 H 0.336122 1.109822 0.753866 0.056 Uiso 1 1 calc R U . . .
C87 C 0.1487(5) 1.1716(4) 0.6256(3) 0.0415(15) Uani 1 1 d . . . . .
H87 H 0.145093 1.186383 0.583729 0.050 Uiso 1 1 calc R U . . .
C50 C 0.0111(5) 0.5395(3) 0.7783(3) 0.0371(14) Uani 1 1 d . . . . .
C99 C 0.3005(5) 0.9527(4) 0.6308(4) 0.0443(16) Uani 1 1 d . . . . .
F6 F 0.3368(5) 0.3706(7) 0.8444(3) 0.144(4) Uani 1 1 d . . . . .
C83 C -0.2659(5) 1.1346(4) 0.9064(4) 0.0434(16) Uani 1 1 d . . . . .
H83 H -0.263395 1.120376 0.948659 0.052 Uiso 1 1 calc R U . . .
C132 C 0.2829(5) 0.7605(4) 0.6046(4) 0.0429(15) Uani 1 1 d . . . . .
H132 H 0.286041 0.772163 0.560820 0.051 Uiso 1 1 calc R U . . .
C122 C 0.0321(5) 0.7583(4) 0.7189(3) 0.0407(15) Uani 1 1 d . . . . .
C68 C -0.4059(5) 0.5796(4) 0.7932(4) 0.0437(15) Uani 1 1 d . . . . .
H68 H -0.404258 0.590780 0.749593 0.052 Uiso 1 1 calc R U . . .
F4 F 0.1599(5) 0.4305(6) 0.8884(4) 0.121(3) Uani 1 1 d . . . . .
C44 C 0.4197(5) 0.3177(4) 0.6943(4) 0.0472(17) Uani 1 1 d . . . . .
H44 H 0.420980 0.302064 0.736479 0.057 Uiso 1 1 calc R U . . .
C97 C 0.1314(5) 0.9643(4) 0.6570(3) 0.0401(14) Uani 1 1 d . . . . .
C131 C 0.3668(5) 0.7455(4) 0.6235(4) 0.0417(15) Uani 1 1 d . . . . .
C52 C 0.1897(5) 0.5273(4) 0.7582(4) 0.0408(15) Uani 1 1 d . . . . .
H52 H 0.186545 0.513844 0.801649 0.049 Uiso 1 1 calc R U . . .
C126 C 0.3633(5) 0.7301(4) 0.6891(4) 0.0424(15) Uani 1 1 d . . . . .
C41 C 0.4181(6) 0.3623(4) 0.5701(4) 0.0472(17) Uani 1 1 d . . . . .
H41 H 0.419016 0.378446 0.527620 0.057 Uiso 1 1 calc R U . . .
C100 C 0.3898(6) 0.9534(4) 0.5842(4) 0.0518(18) Uani 1 1 d . . . . .
H100 H 0.394495 0.964287 0.540064 0.062 Uiso 1 1 calc R U . . .
C125 C 0.2733(6) 0.7291(4) 0.7362(3) 0.0438(16) Uani 1 1 d . . . . .
H125 H 0.268980 0.719230 0.780425 0.053 Uiso 1 1 calc R U . . .
C57 C 0.3704(6) 0.5564(4) 0.6000(4) 0.0515(19) Uani 1 1 d . . . . .
H57 H 0.373663 0.570409 0.556642 0.062 Uiso 1 1 calc R U . . .
C107 C 0.0263(5) 0.9457(3) 0.7607(3) 0.0367(14) Uani 1 1 d . . . . .
C133 C 0.1980(5) 0.7577(4) 0.6505(3) 0.0414(15) Uani 1 1 d . . . . .
F7 F 0.3345(5) 0.3301(7) 0.9610(4) 0.133(4) Uani 1 1 d . . . . .
F14 F 0.2389(6) 0.7750(5) 0.3927(4) 0.114(3) Uani 1 1 d . . . . .
C59 C 0.1959(5) 0.5685(4) 0.6295(4) 0.0425(15) Uani 1 1 d . . . . .
H59 H 0.197274 0.583840 0.586748 0.051 Uiso 1 1 calc R U . . .
C62 C -0.1554(5) 0.5393(4) 0.8465(3) 0.0382(14) Uani 1 1 d . . . . .
C142 C -0.2392(5) 0.7486(4) 0.8512(4) 0.0454(16) Uani 1 1 d . . . . .
C113 C -0.3988(6) 0.9531(4) 0.9002(4) 0.0515(19) Uani 1 1 d . . . . .
H113 H -0.402396 0.940791 0.943902 0.062 Uiso 1 1 calc R U . . .
C65 C -0.4130(5) 0.5481(4) 0.9214(4) 0.0462(16) Uani 1 1 d . . . . .
H65 H -0.416521 0.537703 0.965397 0.055 Uiso 1 1 calc R U . . .
C29 C -0.4353(5) 0.3550(4) 0.9019(4) 0.0511(19) Uani 1 1 d . . . . .
H29 H -0.492738 0.352385 0.935641 0.061 Uiso 1 1 calc R U . . .
C31 C -0.3558(5) 0.3798(4) 0.7903(4) 0.0471(17) Uani 1 1 d . . . . .
H31 H -0.358653 0.393262 0.747990 0.057 Uiso 1 1 calc R U . . .
C89 C 0.3226(5) 1.1622(4) 0.5866(4) 0.0463(16) Uani 1 1 d . . . . .
H89 H 0.320769 1.175465 0.544083 0.056 Uiso 1 1 calc R U . . .
C78 C -0.4461(5) 1.1834(4) 0.8182(4) 0.0521(19) Uani 1 1 d . . . . .
H78 H -0.448960 1.195742 0.775638 0.063 Uiso 1 1 calc R U . . .
C118 C -0.2151(5) 0.9770(4) 0.7422(4) 0.0422(15) Uani 1 1 d . . . . .
H118 H -0.210863 0.989078 0.698388 0.051 Uiso 1 1 calc R U . . .
C30 C -0.4378(5) 0.3737(4) 0.8394(4) 0.0481(18) Uani 1 1 d . . . . .
H30 H -0.496923 0.382467 0.830681 0.058 Uiso 1 1 calc R U . . .
C139 C -0.4071(6) 0.7774(5) 0.8155(5) 0.057(2) Uani 1 1 d . . . . .
H139 H -0.464235 0.787180 0.804225 0.068 Uiso 1 1 calc R U . . .
C154 C 0.2121(9) 0.6547(7) 0.9361(5) 0.077(3) Uani 1 1 d . . . . .
H154 H 0.266536 0.621386 0.914842 0.093 Uiso 1 1 calc R U . . .
F3 F 0.2925(6) 0.4702(5) 0.9406(6) 0.138(4) Uani 1 1 d . . . . .
C55 C 0.4497(6) 0.5185(4) 0.6810(5) 0.054(2) Uani 1 1 d . . . . .
H55 H 0.506642 0.506572 0.692073 0.064 Uiso 1 1 calc R U . . .
C127 C 0.4480(6) 0.7155(4) 0.7047(4) 0.0491(17) Uani 1 1 d . . . . .
H127 H 0.446106 0.706135 0.748559 0.059 Uiso 1 1 calc R U . . .
C91 C 0.4124(5) 1.1287(4) 0.6616(5) 0.053(2) Uani 1 1 d . . . . .
H91 H 0.472206 1.119498 0.669254 0.064 Uiso 1 1 calc R U . . .
C130 C 0.4561(6) 0.7456(4) 0.5771(4) 0.0477(17) Uani 1 1 d . . . . .
H130 H 0.459738 0.757459 0.533278 0.057 Uiso 1 1 calc R U . . .
C102 C 0.4647(6) 0.9214(4) 0.6676(5) 0.055(2) Uani 1 1 d . . . . .
H102 H 0.521148 0.911534 0.679694 0.066 Uiso 1 1 calc R U . . .
C43 C 0.5024(5) 0.3244(4) 0.6467(4) 0.0509(19) Uani 1 1 d . . . . .
H43 H 0.560943 0.314316 0.656023 0.061 Uiso 1 1 calc R U . . .
C136 C -0.1479(6) 0.7700(4) 0.7385(4) 0.0444(16) Uani 1 1 d . . . . .
H136 H -0.144067 0.781342 0.694538 0.053 Uiso 1 1 calc R U . . .
C90 C 0.4081(5) 1.1478(4) 0.5990(4) 0.053(2) Uani 1 1 d . . . . .
H90 H 0.464921 1.150891 0.564827 0.064 Uiso 1 1 calc R U . . .
C42 C 0.5012(5) 0.3458(4) 0.5846(4) 0.0524(19) Uani 1 1 d . . . . .
H42 H 0.559286 0.349071 0.551589 0.063 Uiso 1 1 calc R U . . .
C144 C -0.0726(6) 0.7409(4) 0.8230(4) 0.0480(17) Uani 1 1 d . . . . .
C138 C -0.3229(6) 0.7812(4) 0.7694(4) 0.0509(18) Uani 1 1 d . . . . .
H138 H -0.322227 0.794132 0.726251 0.061 Uiso 1 1 calc R U . . .
C54 C 0.3637(5) 0.5157(4) 0.7270(5) 0.0511(18) Uani 1 1 d . . . . .
H54 H 0.361961 0.502297 0.770273 0.061 Uiso 1 1 calc R U . . .
C67 C -0.4913(5) 0.5771(4) 0.8397(4) 0.0506(18) Uani 1 1 d . . . . .
H67 H -0.548250 0.585509 0.828122 0.061 Uiso 1 1 calc R U . . .
C143 C -0.1557(5) 0.7367(4) 0.8683(4) 0.0459(16) Uani 1 1 d . . . . .
H143 H -0.157730 0.725600 0.912006 0.055 Uiso 1 1 calc R U . . .
C66 C -0.4946(5) 0.5621(4) 0.9038(4) 0.0511(18) Uani 1 1 d . . . . .
H66 H -0.554031 0.561526 0.935889 0.061 Uiso 1 1 calc R U . . .
C81 C -0.4399(6) 1.1479(4) 0.9433(4) 0.057(2) Uani 1 1 d . . . . .
H81 H -0.439268 1.134923 0.986178 0.068 Uiso 1 1 calc R U . . .
C116 C -0.3886(6) 0.9897(4) 0.7720(5) 0.0525(19) Uani 1 1 d . . . . .
H116 H -0.386425 1.002320 0.728592 0.063 Uiso 1 1 calc R U . . .
C140 C -0.4102(6) 0.7589(4) 0.8805(5) 0.057(2) Uani 1 1 d . . . . .
H140 H -0.469520 0.756565 0.912329 0.068 Uiso 1 1 calc R U . . .
C101 C 0.4696(6) 0.9382(5) 0.6033(5) 0.057(2) Uani 1 1 d . . . . .
H101 H 0.529694 0.939143 0.572092 0.069 Uiso 1 1 calc R U . . .
C141 C -0.3292(6) 0.7444(4) 0.8978(4) 0.055(2) Uani 1 1 d . . . . .
H141 H -0.332804 0.731318 0.941348 0.066 Uiso 1 1 calc R U . . .
C129 C 0.5375(6) 0.7291(4) 0.5936(4) 0.0532(19) Uani 1 1 d . . . . .
H129 H 0.596715 0.727657 0.561085 0.064 Uiso 1 1 calc R U . . .
C115 C -0.4751(6) 0.9874(5) 0.8189(5) 0.062(2) Uani 1 1 d . . . . .
H115 H -0.531656 0.998173 0.807151 0.074 Uiso 1 1 calc R U . . .
C56 C 0.4524(6) 0.5395(4) 0.6169(5) 0.056(2) Uani 1 1 d . . . . .
H56 H 0.511640 0.542056 0.585018 0.067 Uiso 1 1 calc R U . . .
C114 C -0.4802(6) 0.9693(4) 0.8832(5) 0.056(2) Uani 1 1 d . . . . .
H114 H -0.539892 0.968375 0.915008 0.068 Uiso 1 1 calc R U . . .
C128 C 0.5344(6) 0.7143(5) 0.6580(4) 0.0531(18) Uani 1 1 d . . . . .
H128 H 0.591177 0.703523 0.669479 0.064 Uiso 1 1 calc R U . . .
C146 C -0.1845(8) 0.8262(7) 0.5597(4) 0.075(3) Uani 1 1 d . . . . .
F8 F 0.2013(7) 0.2891(6) 0.9093(8) 0.190(6) Uani 1 1 d . . . . .
C80 C -0.5248(6) 1.1638(5) 0.9305(5) 0.060(2) Uani 1 1 d . . . . .
H80 H -0.581944 1.163484 0.964870 0.072 Uiso 1 1 calc R U . . .
C79 C -0.5281(6) 1.1804(4) 0.8677(5) 0.060(2) Uani 1 1 d . . . . .
H79 H -0.587348 1.189678 0.859252 0.072 Uiso 1 1 calc R U . . .
C158 C 0.1460(8) 0.7824(6) 0.9660(5) 0.072(3) Uani 1 1 d . . . . .
H158 H 0.155063 0.835698 0.966649 0.087 Uiso 1 1 calc R U . . .
C156 C 0.0484(8) 0.6730(8) 0.9924(5) 0.082(3) Uani 1 1 d . . . . .
H156 H -0.010467 0.652254 1.010185 0.098 Uiso 1 1 calc R U . . .
C151 C -0.1110(8) 0.8769(7) 0.5350(5) 0.076(3) Uani 1 1 d . . . . .
H151 H -0.123228 0.931441 0.540520 0.091 Uiso 1 1 calc R U . . .
C157 C 0.0535(8) 0.7534(9) 0.9950(5) 0.097(5) Uani 1 1 d . . . . .
H157 H -0.000899 0.787595 1.014717 0.117 Uiso 1 1 calc R U . . .
C147 C -0.1651(10) 0.7465(7) 0.5536(6) 0.087(3) Uani 1 1 d . . . . .
H147 H -0.212639 0.712808 0.571403 0.105 Uiso 1 1 calc R U . . .
C150 C -0.0247(8) 0.8435(8) 0.5038(5) 0.080(3) Uani 1 1 d . . . . .
H150 H 0.024268 0.876038 0.486500 0.096 Uiso 1 1 calc R U . . .
F24 F -0.2907(9) 0.9486(14) 1.1385(6) 0.110(8) Uani 0.58(3) 1 d D . P A 1
C155 C 0.1272(11) 0.6251(8) 0.9645(6) 0.096(4) Uani 1 1 d . . . . .
H155 H 0.123757 0.570822 0.964691 0.115 Uiso 1 1 calc R U . . .
C149 C -0.0027(10) 0.7634(13) 0.4953(6) 0.116(6) Uani 1 1 d . . . . .
H149 H 0.059603 0.742832 0.472657 0.139 Uiso 1 1 calc R U . . .
C148 C -0.0693(11) 0.7168(10) 0.5190(6) 0.101(4) Uani 1 1 d . . . . .
H148 H -0.054163 0.662565 0.513322 0.121 Uiso 1 1 calc R U . . .
F20 F 0.1334(6) 0.5643(9) 0.3974(5) 0.193(7) Uani 1 1 d . . . . .
F23 F 0.3113(6) 0.4702(9) 0.4664(5) 0.188(6) Uani 1 1 d . . . . .
F21 F 0.2410(12) 0.6093(7) 0.4695(5) 0.197(6) Uani 1 1 d . . . . .
F2 F -0.2805(17) 1.0232(17) 1.0325(10) 0.161(12) Uani 0.58(3) 1 d D . P A 1
F16 F -0.1157(15) 0.8887(17) 1.0936(7) 0.150(12) Uani 0.58(3) 1 d D . P A 1
F9 F -0.1019(15) 0.977(2) 0.9840(7) 0.169(13) Uani 0.58(3) 1 d D . P A 1
F18 F -0.156(3) 1.0328(14) 1.1017(10) 0.143(13) Uani 0.48(3) 1 d D . P A 1
F1 F -0.241(3) 0.8735(15) 1.0264(11) 0.154(13) Uani 0.48(3) 1 d D . P A 1
F26 F 0.2100(14) 0.4276(7) 0.3943(5) 0.236(9) Uani 1 1 d . . . . .
F24A F -0.253(5) 0.884(3) 1.117(2) 0.28(4) Uani 0.42(3) 1 d D . P A 2
F2A F -0.3028(11) 0.965(3) 1.0290(10) 0.129(14) Uani 0.42(3) 1 d D . P A 2
F9A F -0.153(2) 1.0315(13) 0.9977(10) 0.115(10) Uani 0.42(3) 1 d D . P A 2
F16A F -0.0971(18) 0.953(3) 1.0932(16) 0.164(16) Uani 0.42(3) 1 d D . P A 2
F18A F -0.249(3) 1.0441(18) 1.1158(13) 0.227(19) Uani 0.52(3) 1 d D . P A 2
F1A F -0.155(2) 0.8855(13) 0.9957(11) 0.150(14) Uani 0.52(3) 1 d D . P A 2
Sb Sb -0.1990(3) 0.9614(5) 1.0619(2) 0.0665(11) Uani 0.59(4) 1 d D . P A 2

loop_
_atom_site_aniso_label
_atom_site_aniso_U_11
_atom_site_aniso_U_22
_atom_site_aniso_U_33
_atom_site_aniso_U_23
_atom_site_aniso_U_13
_atom_site_aniso_U_12
Sb1 0.0392(3) 0.0671(3) 0.0355(2) -0.0019(2) -0.00976(19) -0.0038(2)
Sb9 0.0422(3) 0.0741(4) 0.0391(3) 0.0077(2) -0.0139(2) -0.0089(2)
Sb21 0.0554(3) 0.0883(4) 0.0405(3) 0.0111(3) -0.0153(2) -0.0104(3)
Sb23 0.073(3) 0.042(3) 0.061(3) 0.0036(12) -0.0262(19) -0.0125(11)
S37 0.0382(8) 0.0377(8) 0.0320(7) 0.0002(6) -0.0084(6) -0.0039(6)
S61 0.0487(9) 0.0341(8) 0.0335(8) 0.0002(6) -0.0112(7) -0.0043(6)
S85 0.0459(9) 0.0331(8) 0.0344(8) -0.0008(6) -0.0091(7) 0.0004(6)
S48 0.0432(8) 0.0332(7) 0.0315(7) -0.0007(6) -0.0083(6) -0.0002(6)
S72 0.0425(8) 0.0380(8) 0.0342(8) -0.0021(6) -0.0108(6) -0.0029(6)
S96 0.0390(8) 0.0377(8) 0.0346(8) -0.0012(6) -0.0099(6) -0.0033(6)
S109 0.0476(9) 0.0384(8) 0.0348(8) -0.0023(6) -0.0120(7) -0.0042(7)
S120 0.0497(9) 0.0334(8) 0.0356(8) -0.0022(6) -0.0115(7) -0.0003(6)
S134 0.0511(10) 0.0383(8) 0.0374(8) 0.0001(6) -0.0147(7) -0.0019(7)
S145 0.0527(10) 0.0424(9) 0.0375(8) 0.0009(7) -0.0139(7) -0.0027(7)
Cl15 0.0692(17) 0.119(3) 0.112(2) 0.009(2) -0.0044(16) 0.0010(16)
Cl1 0.0608(18) 0.248(6) 0.106(3) -0.001(3) -0.0047(17) -0.038(3)
F13 0.052(3) 0.108(4) 0.050(3) -0.001(3) -0.011(2) 0.000(3)
F11 0.055(3) 0.103(4) 0.061(3) 0.007(3) -0.012(2) 0.011(3)
F10 0.061(3) 0.129(5) 0.087(4) 0.044(4) -0.034(3) -0.014(3)
F15 0.059(3) 0.201(8) 0.045(3) 0.018(4) -0.010(3) -0.021(4)
C27 0.042(4) 0.022(3) 0.051(4) -0.004(3) -0.009(3) -0.004(2)
C34 0.039(3) 0.023(3) 0.043(4) -0.005(2) -0.007(3) -0.003(2)
F12 0.112(5) 0.085(4) 0.120(6) 0.007(4) -0.045(5) -0.038(4)
C95 0.035(3) 0.027(3) 0.038(3) -0.006(2) -0.007(3) -0.002(2)
C47 0.033(3) 0.029(3) 0.038(3) -0.006(2) -0.004(3) -0.001(2)
C93 0.037(3) 0.028(3) 0.050(4) -0.002(3) -0.014(3) -0.002(2)
C51 0.040(3) 0.023(3) 0.045(4) -0.005(2) -0.010(3) -0.004(2)
C71 0.041(3) 0.021(3) 0.044(4) -0.007(2) -0.008(3) 0.002(2)
C35 0.041(3) 0.027(3) 0.036(3) -0.002(2) -0.011(3) -0.003(2)
F22 0.072(4) 0.177(8) 0.065(4) 0.030(4) -0.008(3) 0.000(4)
C119 0.046(4) 0.030(3) 0.040(3) -0.006(3) -0.007(3) -0.006(3)
C53 0.046(4) 0.026(3) 0.055(4) -0.003(3) -0.010(3) -0.008(3)
C69 0.040(3) 0.027(3) 0.044(4) -0.004(3) -0.011(3) 0.000(2)
C75 0.038(3) 0.028(3) 0.039(3) -0.003(2) -0.001(3) -0.002(2)
C106 0.043(4) 0.024(3) 0.047(4) -0.008(3) -0.010(3) -0.001(2)
C45 0.040(3) 0.028(3) 0.044(4) -0.004(3) -0.004(3) -0.003(3)
C40 0.040(3) 0.024(3) 0.047(4) -0.008(3) -0.005(3) -0.003(2)
C32 0.036(3) 0.023(3) 0.048(4) -0.006(2) -0.007(3) -0.003(2)
C36 0.040(3) 0.024(3) 0.037(3) 0.000(2) -0.006(3) -0.002(2)
F5 0.056(3) 0.238(10) 0.061(4) -0.038(5) -0.011(3) -0.010(5)
C84 0.044(4) 0.026(3) 0.045(4) 0.001(3) -0.007(3) -0.002(3)
C104 0.044(4) 0.031(3) 0.050(4) -0.010(3) -0.010(3) -0.002(3)
C124 0.046(4) 0.024(3) 0.047(4) -0.006(3) -0.011(3) -0.003(3)
C74 0.037(3) 0.026(3) 0.040(3) -0.006(2) -0.006(3) -0.003(2)
C49 0.042(3) 0.026(3) 0.040(3) -0.002(2) -0.015(3) -0.002(2)
C38 0.043(4) 0.025(3) 0.039(3) -0.002(2) -0.008(3) -0.002(2)
C105 0.049(4) 0.036(3) 0.041(4) -0.004(3) -0.018(3) -0.003(3)
C46 0.041(3) 0.028(3) 0.038(3) -0.003(2) -0.007(3) -0.006(2)
C26 0.038(3) 0.031(3) 0.034(3) -0.001(2) -0.007(3) -0.002(2)
C135 0.044(4) 0.024(3) 0.042(4) -0.009(2) -0.005(3) -0.003(2)
C64 0.041(4) 0.027(3) 0.050(4) -0.006(3) -0.012(3) -0.002(3)
C25 0.043(3) 0.025(3) 0.034(3) 0.001(2) -0.014(3) -0.001(2)
C73 0.042(3) 0.028(3) 0.033(3) -0.002(2) -0.010(3) -0.002(2)
C117 0.045(4) 0.025(3) 0.065(5) -0.002(3) -0.013(3) -0.003(3)
C70 0.052(4) 0.027(3) 0.038(3) -0.002(2) -0.015(3) -0.001(3)
C88 0.040(4) 0.025(3) 0.053(4) -0.004(3) -0.005(3) -0.005(2)
C33 0.044(4) 0.029(3) 0.038(3) 0.003(2) -0.011(3) -0.003(3)
C39 0.047(4) 0.032(3) 0.039(3) -0.003(3) -0.007(3) 0.000(3)
C137 0.052(4) 0.030(3) 0.056(4) -0.011(3) -0.015(3) -0.001(3)
C112 0.047(4) 0.029(3) 0.051(4) -0.008(3) -0.009(3) -0.004(3)
C76 0.041(4) 0.033(3) 0.044(4) -0.009(3) -0.008(3) 0.000(3)
C108 0.049(4) 0.026(3) 0.037(3) -0.005(2) -0.012(3) -0.005(3)
F19 0.093(5) 0.215(10) 0.071(4) 0.031(5) -0.017(4) -0.052(6)
C98 0.049(4) 0.035(3) 0.043(4) -0.003(3) -0.014(3) -0.006(3)
C77 0.038(3) 0.026(3) 0.052(4) -0.005(3) -0.003(3) 0.000(2)
C60 0.045(4) 0.027(3) 0.040(3) 0.000(2) -0.009(3) -0.005(3)
C86 0.040(3) 0.027(3) 0.040(3) -0.001(2) -0.012(3) -0.006(2)
C123 0.051(4) 0.026(3) 0.036(3) -0.005(2) -0.009(3) -0.001(3)
C94 0.044(4) 0.024(3) 0.044(4) -0.001(2) -0.016(3) -0.002(2)
C82 0.040(4) 0.028(3) 0.057(4) -0.005(3) 0.002(3) -0.002(3)
C58 0.042(4) 0.027(3) 0.047(4) -0.004(3) -0.003(3) -0.006(3)
C111 0.041(4) 0.038(3) 0.043(4) -0.004(3) -0.005(3) -0.002(3)
C110 0.049(4) 0.028(3) 0.039(3) -0.004(3) -0.012(3) -0.001(3)
C28 0.038(3) 0.035(3) 0.046(4) -0.002(3) -0.002(3) -0.003(3)
C63 0.044(4) 0.037(3) 0.034(3) -0.005(3) -0.013(3) 0.000(3)
C153 0.057(5) 0.104(8) 0.029(4) -0.007(4) -0.012(3) 0.000(5)
C103 0.048(4) 0.039(4) 0.061(5) -0.004(3) -0.021(4) 0.000(3)
C92 0.041(4) 0.024(3) 0.076(5) -0.009(3) -0.020(4) 0.001(3)
C87 0.039(4) 0.040(4) 0.041(4) 0.002(3) -0.006(3) -0.003(3)
C50 0.051(4) 0.023(3) 0.036(3) -0.004(2) -0.009(3) -0.006(3)
C99 0.044(4) 0.030(3) 0.057(4) -0.011(3) -0.012(3) -0.001(3)
F6 0.056(4) 0.320(13) 0.050(3) -0.043(5) -0.005(3) -0.014(6)
C83 0.049(4) 0.028(3) 0.043(4) 0.000(3) 0.000(3) -0.002(3)
C132 0.048(4) 0.032(3) 0.047(4) -0.006(3) -0.012(3) 0.000(3)
C122 0.056(4) 0.026(3) 0.040(4) -0.003(3) -0.016(3) -0.002(3)
C68 0.044(4) 0.039(4) 0.050(4) 0.000(3) -0.018(3) 0.001(3)
F4 0.061(4) 0.210(9) 0.090(5) 0.065(5) -0.022(3) -0.008(5)
C44 0.042(4) 0.039(4) 0.058(5) -0.007(3) -0.010(3) -0.004(3)
C97 0.044(4) 0.030(3) 0.045(4) -0.006(3) -0.013(3) -0.002(3)
C131 0.051(4) 0.029(3) 0.047(4) -0.003(3) -0.015(3) -0.004(3)
C52 0.046(4) 0.027(3) 0.048(4) 0.001(3) -0.011(3) -0.004(3)
C126 0.049(4) 0.026(3) 0.051(4) -0.003(3) -0.012(3) -0.001(3)
C41 0.053(4) 0.034(3) 0.044(4) 0.000(3) 0.003(3) -0.005(3)
C100 0.051(4) 0.044(4) 0.056(5) -0.006(3) -0.008(4) -0.004(3)
C125 0.065(5) 0.030(3) 0.035(3) -0.004(3) -0.012(3) -0.001(3)
C57 0.051(4) 0.035(4) 0.060(5) -0.006(3) -0.001(4) -0.011(3)
C107 0.048(4) 0.025(3) 0.038(3) -0.002(2) -0.014(3) -0.001(3)
C133 0.058(4) 0.025(3) 0.042(4) -0.001(3) -0.016(3) -0.002(3)
F7 0.064(4) 0.229(10) 0.102(6) 0.049(6) -0.029(4) 0.014(5)
F14 0.109(6) 0.110(6) 0.122(6) -0.028(5) -0.023(5) -0.031(5)
C59 0.048(4) 0.030(3) 0.047(4) -0.001(3) -0.010(3) -0.006(3)
C62 0.041(3) 0.032(3) 0.042(4) -0.006(3) -0.013(3) 0.000(3)
C142 0.053(4) 0.026(3) 0.053(4) -0.005(3) -0.008(3) -0.007(3)
C113 0.052(4) 0.037(4) 0.055(5) -0.006(3) 0.001(4) -0.005(3)
C65 0.045(4) 0.039(4) 0.051(4) -0.006(3) -0.009(3) 0.002(3)
C29 0.037(4) 0.037(4) 0.070(5) -0.004(3) -0.003(3) -0.002(3)
C31 0.049(4) 0.032(3) 0.061(5) 0.001(3) -0.018(4) -0.001(3)
C89 0.044(4) 0.038(4) 0.051(4) 0.000(3) -0.004(3) -0.007(3)
C78 0.045(4) 0.037(4) 0.069(5) -0.010(3) -0.007(4) -0.004(3)
C118 0.056(4) 0.026(3) 0.048(4) 0.000(3) -0.020(3) -0.006(3)
C30 0.037(4) 0.032(3) 0.073(5) -0.004(3) -0.014(3) 0.002(3)
C139 0.058(5) 0.041(4) 0.073(6) -0.007(4) -0.021(4) -0.009(3)
C154 0.104(9) 0.087(8) 0.052(5) 0.002(5) -0.041(6) -0.007(6)
F3 0.110(6) 0.087(5) 0.215(10) -0.011(6) -0.033(7) -0.040(5)
C55 0.042(4) 0.035(4) 0.082(6) -0.001(4) -0.014(4) -0.006(3)
C127 0.056(4) 0.038(4) 0.055(4) 0.000(3) -0.018(4) -0.004(3)
C91 0.038(4) 0.033(4) 0.086(6) -0.005(4) -0.015(4) -0.002(3)
C130 0.053(4) 0.035(3) 0.052(4) -0.002(3) -0.012(3) 0.000(3)
C102 0.048(4) 0.040(4) 0.079(6) -0.013(4) -0.025(4) 0.002(3)
C43 0.036(4) 0.039(4) 0.072(5) -0.011(3) -0.006(3) -0.001(3)
C136 0.059(4) 0.030(3) 0.046(4) 0.002(3) -0.016(3) -0.009(3)
C90 0.035(4) 0.043(4) 0.072(5) -0.002(4) 0.000(4) -0.006(3)
C42 0.042(4) 0.041(4) 0.059(5) -0.005(3) 0.008(3) -0.003(3)
C144 0.051(4) 0.026(3) 0.068(5) -0.007(3) -0.020(4) 0.000(3)
C138 0.063(5) 0.034(4) 0.059(5) -0.002(3) -0.021(4) -0.009(3)
C54 0.044(4) 0.038(4) 0.073(5) -0.002(3) -0.020(4) -0.004(3)
C67 0.039(4) 0.041(4) 0.070(5) -0.002(3) -0.016(4) 0.002(3)
C143 0.054(4) 0.031(3) 0.046(4) 0.000(3) -0.005(3) -0.004(3)
C66 0.041(4) 0.041(4) 0.065(5) -0.001(3) -0.007(3) 0.000(3)
C81 0.059(5) 0.033(4) 0.059(5) 0.002(3) 0.011(4) -0.004(3)
C116 0.053(4) 0.029(3) 0.077(6) 0.001(3) -0.020(4) -0.006(3)
C140 0.053(5) 0.035(4) 0.074(6) -0.010(4) -0.003(4) -0.007(3)
C101 0.043(4) 0.045(4) 0.078(6) -0.008(4) -0.010(4) -0.003(3)
C141 0.060(5) 0.035(4) 0.060(5) -0.005(3) -0.001(4) -0.007(3)
C129 0.044(4) 0.046(4) 0.064(5) -0.003(4) -0.005(4) -0.009(3)
C115 0.049(5) 0.039(4) 0.097(7) -0.003(4) -0.023(5) -0.005(3)
C56 0.043(4) 0.040(4) 0.075(6) -0.006(4) 0.000(4) -0.009(3)
C114 0.046(4) 0.041(4) 0.074(6) -0.009(4) -0.003(4) -0.002(3)
C128 0.048(4) 0.048(4) 0.064(5) -0.001(4) -0.017(4) -0.002(3)
C146 0.079(7) 0.097(8) 0.042(5) -0.006(5) -0.008(4) -0.004(6)
F8 0.115(8) 0.112(7) 0.317(17) -0.039(9) -0.014(9) -0.035(6)
C80 0.042(4) 0.041(4) 0.079(6) -0.009(4) 0.010(4) -0.001(3)
C79 0.035(4) 0.036(4) 0.097(7) -0.016(4) 0.000(4) 0.002(3)
C158 0.081(7) 0.072(6) 0.075(6) -0.020(5) -0.044(6) 0.008(5)
C156 0.064(6) 0.129(11) 0.055(6) -0.008(6) -0.018(5) -0.023(7)
C151 0.071(6) 0.100(8) 0.060(6) 0.006(5) -0.017(5) -0.035(6)
C157 0.081(7) 0.161(13) 0.042(5) -0.039(6) -0.025(5) 0.059(8)
C147 0.112(10) 0.088(8) 0.071(7) 0.019(6) -0.032(7) -0.039(7)
C150 0.066(7) 0.106(9) 0.075(7) -0.003(6) -0.030(6) -0.007(6)
F24 0.058(7) 0.183(19) 0.076(8) 0.026(10) -0.010(6) 0.012(9)
C155 0.131(12) 0.085(8) 0.078(8) 0.008(6) -0.035(8) -0.026(8)
C149 0.068(8) 0.23(2) 0.060(7) -0.001(9) -0.026(6) -0.012(10)
C148 0.101(10) 0.133(12) 0.065(7) -0.011(7) -0.026(7) 0.017(9)
F20 0.071(5) 0.387(19) 0.112(7) 0.103(9) -0.026(5) 0.000(8)
F23 0.092(6) 0.334(16) 0.104(6) 0.115(9) -0.002(5) 0.043(8)
F21 0.322(18) 0.168(10) 0.108(7) 0.006(7) -0.048(9) -0.105(11)
F2 0.16(2) 0.20(2) 0.101(13) 0.071(15) -0.026(12) 0.051(16)
F16 0.105(14) 0.27(3) 0.068(9) -0.023(13) -0.036(9) 0.075(16)
F9 0.128(16) 0.30(4) 0.064(9) 0.003(14) 0.010(9) -0.051(19)
F18 0.23(4) 0.130(18) 0.085(13) -0.010(11) -0.064(18) -0.04(2)
F1 0.22(3) 0.16(2) 0.101(14) -0.003(13) -0.038(18) -0.12(2)
F26 0.47(3) 0.147(9) 0.080(6) -0.009(6) -0.027(10) -0.142(13)
F24A 0.37(7) 0.35(6) 0.25(5) 0.20(5) -0.20(5) -0.30(6)
F2A 0.053(9) 0.26(4) 0.063(11) -0.033(18) -0.004(7) -0.009(15)
F9A 0.17(3) 0.092(14) 0.080(13) 0.022(10) -0.019(14) -0.047(14)
F16A 0.122(19) 0.26(5) 0.16(2) 0.07(3) -0.101(19) -0.06(3)
F18A 0.23(4) 0.31(4) 0.122(18) -0.11(2) -0.05(2) 0.10(3)
F1A 0.23(3) 0.112(16) 0.140(18) -0.021(13) -0.12(2) 0.048(18)
Sb 0.0494(15) 0.116(3) 0.0359(14) 0.0119(12) -0.0132(9) -0.0142(13)

loop_
_atom_type_symbol
_atom_type_description
_atom_type_scat_dispersion_real
_atom_type_scat_dispersion_imag
_atom_type_scat_source
C C 0.0181 0.0091 'International Tables Vol C Tables 4.2.6.8 and 6.1.1.4'
H H 0.0000 0.0000 'International Tables Vol C Tables 4.2.6.8 and 6.1.1.4'
Cl Cl 0.3639 0.7018 'International Tables Vol C Tables 4.2.6.8 and 6.1.1.4'
F F 0.0727 0.0534 'International Tables Vol C Tables 4.2.6.8 and 6.1.1.4'
S S 0.3331 0.5567 'International Tables Vol C Tables 4.2.6.8 and 6.1.1.4'
Sb Sb -0.0562 5.8946 'International Tables Vol C Tables 4.2.6.8 and 6.1.1.4'

loop_
_geom_angle_atom_site_label_1
_geom_angle_atom_site_label_2
_geom_angle_atom_site_label_3
_geom_angle
_geom_angle_site_symmetry_1
_geom_angle_site_symmetry_3
_geom_angle_publ_flag
F5 Sb1 F4 88.4(3) . . ?
F5 Sb1 F8 91.5(5) . . ?
F6 Sb1 F5 178.4(5) . . ?
F6 Sb1 F4 90.9(4) . . ?
F6 Sb1 F8 89.9(5) . . ?
F4 Sb1 F8 86.4(6) . . ?
F7 Sb1 F5 91.5(4) . . ?
F7 Sb1 F6 89.2(4) . . ?
F7 Sb1 F4 179.9(5) . . ?
F7 Sb1 F8 93.6(6) . . ?
F3 Sb1 F5 88.0(4) . . ?
F3 Sb1 F6 90.5(5) . . ?
F3 Sb1 F4 93.6(5) . . ?
F3 Sb1 F7 86.3(5) . . ?
F3 Sb1 F8 179.6(6) . . ?
F13 Sb9 F11 89.5(2) . . ?
F13 Sb9 F10 89.6(3) . . ?
F13 Sb9 F15 178.5(3) . . ?
F13 Sb9 F12 88.7(3) . . ?
F13 Sb9 F14 91.4(3) . . ?
F11 Sb9 F10 177.9(3) . . ?
F11 Sb9 F12 88.8(3) . . ?
F15 Sb9 F11 90.8(3) . . ?
F15 Sb9 F10 90.2(3) . . ?
F15 Sb9 F12 89.8(4) . . ?
F15 Sb9 F14 90.1(4) . . ?
F12 Sb9 F10 89.4(3) . . ?
F14 Sb9 F11 91.5(4) . . ?
F14 Sb9 F10 90.4(4) . . ?
F14 Sb9 F12 179.8(4) . . ?
F19 Sb21 F22 177.3(4) . . ?
F20 Sb21 F22 89.1(3) . . ?
F20 Sb21 F19 92.9(4) . . ?
F20 Sb21 F23 178.2(7) . . ?
F20 Sb21 F21 95.0(7) . . ?
F20 Sb21 F26 87.3(8) . . ?
F23 Sb21 F22 90.3(3) . . ?
F23 Sb21 F19 87.6(4) . . ?
F23 Sb21 F21 86.7(7) . . ?
F23 Sb21 F26 90.9(8) . . ?
F21 Sb21 F22 90.3(5) . . ?
F21 Sb21 F19 91.3(5) . . ?
F26 Sb21 F22 87.5(5) . . ?
F26 Sb21 F19 90.9(5) . . ?
F26 Sb21 F21 176.7(8) . . ?
F24 Sb23 F18 83.1(12) . . ?
F2 Sb23 F24 86.2(8) . . ?
F2 Sb23 F18 92.1(17) . . ?
F16 Sb23 F24 87.8(8) . . ?
F16 Sb23 F2 173.1(10) . . ?
F16 Sb23 F18 83.7(14) . . ?
F9 Sb23 F24 169.7(13) . . ?
F9 Sb23 F2 89.1(12) . . ?
F9 Sb23 F16 96.2(11) . . ?
F9 Sb23 F18 88.0(14) . . ?
F1 Sb23 F24 89.8(12) . . ?
F1 Sb23 F2 89.5(16) . . ?
F1 Sb23 F16 94.0(16) . . ?
F1 Sb23 F9 99.3(14) . . ?
F1 Sb23 F18 172.6(10) . . ?
C36 S37 C25 90.6(3) . . ?
C49 S61 C60 91.0(3) . . ?
C73 S85 C84 90.6(3) . . ?
C35 S48 C38 90.9(3) . . ?
C50 S72 C62 91.0(3) . . ?
C74 S96 C86 90.3(3) . . ?
C108 S109 C97 91.3(3) . . ?
C107 S120 C110 90.8(3) . . ?
C122 S134 C133 90.0(3) . . ?
C123 S145 C144 90.3(4) . . ?
C32 C27 C26 120.0(6) . . ?
C32 C27 C28 119.7(7) . . ?
C26 C27 C28 120.4(7) . . ?
C25 C34 C35 110.2(6) . . ?
C33 C34 C35 129.5(6) . . ?
C33 C34 C25 120.3(6) . . ?
C86 C95 C73 110.0(6) . . ?
C94 C95 C73 130.4(6) . . ?
C94 C95 C86 119.6(6) . . ?
C36 C47 C38 111.2(6) . . ?
C46 C47 C36 130.3(6) . . ?
C46 C47 C38 118.5(6) . . ?
C94 C93 C88 118.6(6) . . ?
C94 C93 C92 121.3(7) . . ?
C92 C93 C88 120.0(7) . . ?
C60 C51 C50 109.8(6) . . ?
C52 C51 C60 120.2(6) . . ?
C52 C51 C50 129.9(7) . . ?
C49 C71 C62 110.7(6) . . ?
C70 C71 C49 129.6(6) . . ?
C70 C71 C62 119.7(6) . . ?
C34 C35 S48 134.1(5) . . ?
C36 C35 S48 113.7(5) . . ?
C36 C35 C34 112.2(6) . . ?
C110 C119 C108 110.1(6) . . ?
C118 C119 C108 130.0(7) . . ?
C118 C119 C110 119.9(7) . . ?
C52 C53 C58 119.8(7) . . ?
C52 C53 C54 121.8(7) . . ?
C54 C53 C58 118.4(7) . . ?
C64 C69 C70 119.0(6) . . ?
C68 C69 C64 119.0(6) . . ?
C68 C69 C70 122.0(7) . . ?
C84 C75 C74 110.2(6) . . ?
C76 C75 C84 119.8(6) . . ?
C76 C75 C74 130.0(7) . . ?
C105 C106 C97 120.0(6) . . ?
C105 C106 C107 128.2(7) . . ?
C97 C106 C107 111.8(6) . . ?
C46 C45 C40 118.6(7) . . ?
C46 C45 C44 121.8(7) . . ?
C44 C45 C40 119.5(6) . . ?
C45 C40 C39 120.7(6) . . ?
C41 C40 C45 118.0(7) . . ?
C41 C40 C39 121.3(7) . . ?
C27 C32 C33 119.8(6) . . ?
C31 C32 C27 118.8(6) . . ?
C31 C32 C33 121.4(7) . . ?
C47 C36 S37 133.2(5) . . ?
C35 C36 S37 114.1(5) . . ?
C35 C36 C47 112.7(6) . . ?
C75 C84 S85 112.2(5) . . ?
C83 C84 S85 126.1(6) . . ?
C83 C84 C75 121.6(7) . . ?
C103 C104 C105 120.7(7) . . ?
C99 C104 C105 120.7(7) . . ?
C99 C104 C103 118.6(7) . . ?
C125 C124 C123 130.4(7) . . ?
C125 C124 C133 120.0(7) . . ?
C133 C124 C123 109.6(6) . . ?
C75 C74 S96 132.9(6) . . ?
C73 C74 S96 113.8(5) . . ?
C73 C74 C75 113.3(6) . . ?
C71 C49 S61 133.6(5) . . ?
C50 C49 S61 113.3(5) . . ?
C50 C49 C71 113.1(6) . . ?
C47 C38 S48 111.6(5) . . ?
C39 C38 S48 126.2(6) . . ?
C39 C38 C47 122.3(7) . . ?
C106 C105 C104 118.2(7) . . ?
C47 C46 C45 121.2(6) . . ?
C25 C26 C27 119.2(6) . . ?
C136 C135 C122 129.6(7) . . ?
C136 C135 C144 120.0(7) . . ?
C144 C135 C122 110.4(6) . . ?
C69 C64 C63 120.6(6) . . ?
C65 C64 C69 118.9(7) . . ?
C65 C64 C63 120.5(7) . . ?
C34 C25 S37 112.8(5) . . ?
C26 C25 S37 125.5(5) . . ?
C26 C25 C34 121.7(6) . . ?
C95 C73 S85 133.1(5) . . ?
C74 C73 S85 113.8(5) . . ?
C74 C73 C95 113.1(6) . . ?
C118 C117 C112 119.0(7) . . ?
C116 C117 C112 119.2(7) . . ?
C116 C117 C118 121.8(8) . . ?
C71 C70 C69 119.7(6) . . ?
C93 C88 C89 118.0(7) . . ?
C87 C88 C93 120.9(6) . . ?
C87 C88 C89 121.1(7) . . ?
C34 C33 C32 119.1(6) . . ?
C38 C39 C40 118.6(7) . . ?
C136 C137 C142 119.6(7) . . ?
C136 C137 C138 123.2(8) . . ?
C138 C137 C142 117.2(7) . . ?
C117 C112 C111 120.5(7) . . ?
C113 C112 C117 119.0(7) . . ?
C113 C112 C111 120.6(7) . . ?
C75 C76 C77 120.3(7) . . ?
C119 C108 S109 133.8(6) . . ?
C107 C108 S109 113.3(5) . . ?
C107 C108 C119 112.8(6) . . ?
C97 C98 C99 119.3(7) . . ?
C76 C77 C82 118.3(7) . . ?
C78 C77 C76 121.8(7) . . ?
C78 C77 C82 119.9(7) . . ?
C51 C60 S61 112.7(5) . . ?
C59 C60 S61 125.4(6) . . ?
C59 C60 C51 121.9(7) . . ?
C95 C86 S96 112.8(5) . . ?
C87 C86 S96 125.1(5) . . ?
C87 C86 C95 122.1(6) . . ?
C124 C123 S145 131.4(6) . . ?
C122 C123 S145 114.4(6) . . ?
C122 C123 C124 114.2(6) . . ?
C95 C94 C93 119.9(6) . . ?
C83 C82 C77 121.0(6) . . ?
C83 C82 C81 121.5(8) . . ?
C81 C82 C77 117.4(8) . . ?
C53 C58 C59 119.6(6) . . ?
C57 C58 C53 119.4(7) . . ?
C57 C58 C59 121.0(7) . . ?
C110 C111 C112 118.8(7) . . ?
C119 C110 S120 112.5(5) . . ?
C111 C110 S120 125.6(6) . . ?
C111 C110 C119 121.9(7) . . ?
C29 C28 C27 119.4(7) . . ?
C62 C63 C64 118.4(6) . . ?
C154 C153 Cl1 114.7(9) . . ?
C154 C153 C158 127.1(11) . . ?
C158 C153 Cl1 118.2(9) . . ?
C102 C103 C104 120.2(8) . . ?
C91 C92 C93 119.7(8) . . ?
C86 C87 C88 118.8(7) . . ?
C51 C50 S72 133.5(6) . . ?
C49 C50 S72 113.3(5) . . ?
C49 C50 C51 113.1(6) . . ?
C104 C99 C98 119.4(7) . . ?
C104 C99 C100 120.3(7) . . ?
C100 C99 C98 120.3(7) . . ?
C84 C83 C82 118.8(7) . . ?
C133 C132 C131 118.6(7) . . ?
C135 C122 S134 132.9(6) . . ?
C123 C122 S134 114.0(6) . . ?
C123 C122 C135 113.2(6) . . ?
C67 C68 C69 120.7(7) . . ?
C43 C44 C45 120.6(8) . . ?
C106 C97 S109 111.2(5) . . ?
C98 C97 S109 126.4(6) . . ?
C98 C97 C106 122.4(7) . . ?
C126 C131 C132 121.4(7) . . ?
C130 C131 C132 120.4(7) . . ?
C130 C131 C126 118.2(7) . . ?
C51 C52 C53 119.6(7) . . ?
C131 C126 C125 118.6(7) . . ?
C127 C126 C131 118.8(7) . . ?
C127 C126 C125 122.6(7) . . ?
C42 C41 C40 120.6(7) . . ?
C101 C100 C99 119.1(8) . . ?
C124 C125 C126 119.6(7) . . ?
C56 C57 C58 120.3(8) . . ?
C106 C107 S120 133.9(6) . . ?
C108 C107 S120 113.8(5) . . ?
C108 C107 C106 112.3(6) . . ?
C124 C133 S134 112.3(5) . . ?
C132 C133 S134 126.0(6) . . ?
C132 C133 C124 121.7(7) . . ?
C60 C59 C58 118.8(7) . . ?
C71 C62 S72 111.8(5) . . ?
C63 C62 S72 125.6(6) . . ?
C63 C62 C71 122.6(6) . . ?
C143 C142 C137 119.3(7) . . ?
C143 C142 C141 121.7(8) . . ?
C141 C142 C137 119.0(8) . . ?
C114 C113 C112 121.0(8) . . ?
C66 C65 C64 120.4(8) . . ?
C28 C29 C30 120.8(7) . . ?
C30 C31 C32 120.6(8) . . ?
C90 C89 C88 120.4(8) . . ?
C79 C78 C77 120.7(9) . . ?
C119 C118 C117 120.0(7) . . ?
C31 C30 C29 120.6(7) . . ?
C138 C139 C140 120.3(8) . . ?
C153 C154 C155 119.0(12) . . ?
C54 C55 C56 119.2(8) . . ?
C128 C127 C126 121.7(8) . . ?
C92 C91 C90 121.1(8) . . ?
C129 C130 C131 121.5(8) . . ?
C103 C102 C101 120.3(8) . . ?
C44 C43 C42 120.1(8) . . ?
C137 C136 C135 119.4(7) . . ?
C89 C90 C91 120.8(7) . . ?
C41 C42 C43 121.2(7) . . ?
C135 C144 S145 111.7(6) . . ?
C143 C144 S145 126.3(7) . . ?
C143 C144 C135 122.0(7) . . ?
C139 C138 C137 121.7(8) . . ?
C55 C54 C53 121.6(8) . . ?
C68 C67 C66 120.1(7) . . ?
C144 C143 C142 119.8(7) . . ?
C65 C66 C67 120.9(7) . . ?
C80 C81 C82 121.1(9) . . ?
C115 C116 C117 120.3(9) . . ?
C141 C140 C139 121.0(8) . . ?
C100 C101 C102 121.6(8) . . ?
C140 C141 C142 120.7(8) . . ?
C130 C129 C128 120.5(8) . . ?
C116 C115 C114 121.0(8) . . ?
C57 C56 C55 121.0(7) . . ?
C113 C114 C115 119.6(8) . . ?
C127 C128 C129 119.3(8) . . ?
C151 C146 Cl15 119.4(9) . . ?
C147 C146 Cl15 119.4(10) . . ?
C147 C146 C151 121.1(11) . . ?
C81 C80 C79 120.8(8) . . ?
C78 C79 C80 120.1(9) . . ?
C153 C158 C157 115.5(10) . . ?
C155 C156 C157 120.3(11) . . ?
C150 C151 C146 116.9(12) . . ?
C156 C157 C158 117.5(9) . . ?
C146 C147 C148 117.2(12) . . ?
C151 C150 C149 123.8(13) . . ?
C156 C155 C154 120.5(13) . . ?
C148 C149 C150 119.4(14) . . ?
C149 C148 C147 121.6(15) . . ?
F24A Sb F2A 87.4(16) . . ?
F24A Sb F1A 88(3) . . ?
F2A Sb F1A 79.3(12) . . ?
F9A Sb F24A 171.0(15) . . ?
F9A Sb F2A 85.4(13) . . ?
F9A Sb F1A 85.9(13) . . ?
F16A Sb F24A 91.1(16) . . ?
F16A Sb F2A 177.5(19) . . ?
F16A Sb F9A 96.0(13) . . ?
F16A Sb F1A 98.6(18) . . ?
F18A Sb F24A 99(3) . . ?
F18A Sb F2A 93.2(18) . . ?
F18A Sb F9A 87.2(16) . . ?
F18A Sb F16A 89(2) . . ?
F18A Sb F1A 170.2(11) . . ?

loop_
_geom_bond_atom_site_label_1
_geom_bond_atom_site_label_2
_geom_bond_distance
_geom_bond_site_symmetry_2
_geom_bond_publ_flag
Sb1 F5 1.850(6) . ?
Sb1 F6 1.846(6) . ?
Sb1 F4 1.851(7) . ?
Sb1 F7 1.845(7) . ?
Sb1 F3 1.836(8) . ?
Sb1 F8 1.858(10) . ?
Sb9 F13 1.873(5) . ?
Sb9 F11 1.875(5) . ?
Sb9 F10 1.882(6) . ?
Sb9 F15 1.873(6) . ?
Sb9 F12 1.882(7) . ?
Sb9 F14 1.873(7) . ?
Sb21 F22 1.869(6) . ?
Sb21 F19 1.864(7) . ?
Sb21 F20 1.814(8) . ?
Sb21 F23 1.831(8) . ?
Sb21 F21 1.860(11) . ?
Sb21 F26 1.846(10) . ?
Sb23 F24 1.904(12) . ?
Sb23 F2 1.871(13) . ?
Sb23 F16 1.863(13) . ?
Sb23 F9 1.843(12) . ?
Sb23 F18 1.905(13) . ?
Sb23 F1 1.835(13) . ?
S37 C36 1.701(7) . ?
S37 C25 1.761(7) . ?
S61 C49 1.702(7) . ?
S61 C60 1.758(7) . ?
S85 C84 1.765(7) . ?
S85 C73 1.717(7) . ?
S48 C35 1.709(7) . ?
S48 C38 1.770(7) . ?
S72 C50 1.712(7) . ?
S72 C62 1.766(7) . ?
S96 C74 1.711(7) . ?
S96 C86 1.771(7) . ?
S109 C108 1.712(7) . ?
S109 C97 1.767(7) . ?
S120 C110 1.764(7) . ?
S120 C107 1.694(7) . ?
S134 C122 1.731(7) . ?
S134 C133 1.770(8) . ?
S145 C123 1.727(7) . ?
S145 C144 1.781(8) . ?
Cl15 C146 1.669(11) . ?
Cl1 C153 1.754(10) . ?
C27 C32 1.415(10) . ?
C27 C26 1.419(10) . ?
C27 C28 1.420(9) . ?
C34 C35 1.443(9) . ?
C34 C25 1.416(9) . ?
C34 C33 1.383(10) . ?
C95 C73 1.443(9) . ?
C95 C86 1.409(9) . ?
C95 C94 1.391(9) . ?
C47 C36 1.422(9) . ?
C47 C38 1.427(9) . ?
C47 C46 1.393(9) . ?
C93 C88 1.428(10) . ?
C93 C94 1.414(10) . ?
C93 C92 1.422(10) . ?
C51 C60 1.419(10) . ?
C51 C50 1.437(9) . ?
C51 C52 1.380(10) . ?
C71 C49 1.427(9) . ?
C71 C70 1.379(10) . ?
C71 C62 1.427(10) . ?
C35 C36 1.403(9) . ?
C119 C108 1.430(10) . ?
C119 C110 1.417(10) . ?
C119 C118 1.393(10) . ?
C53 C58 1.427(11) . ?
C53 C52 1.405(10) . ?
C53 C54 1.416(11) . ?
C69 C64 1.418(10) . ?
C69 C70 1.436(10) . ?
C69 C68 1.409(10) . ?
C75 C84 1.429(10) . ?
C75 C74 1.431(9) . ?
C75 C76 1.381(10) . ?
C106 C105 1.398(10) . ?
C106 C97 1.418(10) . ?
C106 C107 1.429(10) . ?
C45 C40 1.421(10) . ?
C45 C46 1.395(9) . ?
C45 C44 1.411(10) . ?
C40 C39 1.423(10) . ?
C40 C41 1.416(10) . ?
C32 C33 1.426(9) . ?
C32 C31 1.411(10) . ?
C84 C83 1.366(10) . ?
C104 C105 1.431(10) . ?
C104 C103 1.423(10) . ?
C104 C99 1.408(11) . ?
C124 C123 1.437(10) . ?
C124 C125 1.398(11) . ?
C124 C133 1.429(10) . ?
C74 C73 1.388(9) . ?
C49 C50 1.402(10) . ?
C38 C39 1.354(9) . ?
C26 C25 1.365(9) . ?
C135 C122 1.456(10) . ?
C135 C136 1.388(10) . ?
C135 C144 1.417(11) . ?
C64 C63 1.432(10) . ?
C64 C65 1.407(10) . ?
C117 C112 1.419(11) . ?
C117 C118 1.414(11) . ?
C117 C116 1.400(11) . ?
C88 C87 1.401(10) . ?
C88 C89 1.429(10) . ?
C137 C142 1.457(11) . ?
C137 C136 1.381(11) . ?
C137 C138 1.438(11) . ?
C112 C111 1.430(10) . ?
C112 C113 1.419(10) . ?
C76 C77 1.416(9) . ?
C108 C107 1.404(10) . ?
C98 C99 1.432(10) . ?
C98 C97 1.349(10) . ?
C77 C82 1.433(11) . ?
C77 C78 1.403(11) . ?
C60 C59 1.353(10) . ?
C86 C87 1.368(9) . ?
C123 C122 1.358(10) . ?
C82 C83 1.408(11) . ?
C82 C81 1.416(10) . ?
C58 C57 1.411(10) . ?
C58 C59 1.432(10) . ?
C111 C110 1.362(10) . ?
C28 C29 1.380(11) . ?
C63 C62 1.357(10) . ?
C153 C154 1.299(15) . ?
C153 C158 1.335(14) . ?
C103 C102 1.370(12) . ?
C92 C91 1.366(11) . ?
C99 C100 1.412(11) . ?
C132 C131 1.424(10) . ?
C132 C133 1.360(10) . ?
C68 C67 1.372(11) . ?
C44 C43 1.365(11) . ?
C131 C126 1.422(10) . ?
C131 C130 1.409(11) . ?
C126 C125 1.425(10) . ?
C126 C127 1.398(11) . ?
C41 C42 1.366(12) . ?
C100 C101 1.369(12) . ?
C57 C56 1.376(12) . ?
C142 C143 1.393(11) . ?
C142 C141 1.426(11) . ?
C113 C114 1.368(12) . ?
C65 C66 1.373(11) . ?
C29 C30 1.391(12) . ?
C31 C30 1.372(11) . ?
C89 C90 1.374(11) . ?
C78 C79 1.369(11) . ?
C139 C138 1.358(12) . ?
C139 C140 1.421(13) . ?
C154 C155 1.375(18) . ?
C55 C54 1.374(11) . ?
C55 C56 1.412(13) . ?
C127 C128 1.378(11) . ?
C91 C90 1.402(13) . ?
C130 C129 1.363(11) . ?
C102 C101 1.393(13) . ?
C43 C42 1.387(12) . ?
C144 C143 1.339(11) . ?
C67 C66 1.389(12) . ?
C81 C80 1.371(13) . ?
C116 C115 1.386(12) . ?
C140 C141 1.362(13) . ?
C129 C128 1.395(12) . ?
C115 C114 1.398(14) . ?
C146 C151 1.443(15) . ?
C146 C147 1.387(16) . ?
C80 C79 1.394(14) . ?
C158 C157 1.468(18) . ?
C156 C157 1.409(19) . ?
C156 C155 1.358(18) . ?
C151 C150 1.342(16) . ?
C147 C148 1.449(19) . ?
C150 C149 1.40(2) . ?
C149 C148 1.32(2) . ?
F24A Sb 1.849(15) . ?
F2A Sb 1.874(14) . ?
F9A Sb 1.847(13) . ?
F16A Sb 1.826(15) . ?
F18A Sb 1.822(15) . ?
F1A Sb 1.886(14) . ?
